data_4334643
loop_
_publ_author_name
'Catarina V. Esteves'
'Pedro Lamosa'
'Rita Delgado'
'Judite Costa'
'Pauline D\'esog\`ere'
'Yoann Rousselin'
'Christine Goze'
'Franck Denat'

_publ_contact_author_address
;
Institut de Chimie Molculaire de lUniversit de Bourgogne
UMR CNRS 6302
Universit de Bourgogne
9, Av. Alain Savary
21078 Dijon
France
;
_publ_contact_author_email Yoann.Rousselin@u-bourgogne.fr
_publ_contact_author_fax '+33 (0)3 80 39 38 35'
_publ_contact_author_name 'Yoann Rousselin'
_publ_contact_author_phone '+33 (0)3 80 39 38 35'
_publ_section_title
;
 Remarkable Inertness of Copper(II) Chelates of Cyclen-Based Macrobicycles
 with Two trans-N-Acetate Arms
;
_journal_name_full 'Inorganic Chemistry'
_journal_page_first 5138
_journal_page_last 5153
_journal_paper_doi 10.1021/ic400015v
_journal_volume 52
_journal_year 2013
_chemical_formula_moiety '2(C26 H32 Cu N4 O5), 7(H2 O)'
_chemical_formula_sum 'C52 H78 Cu2 N8 O17'
_chemical_formula_weight 1214.30
_space_group_crystal_system monoclinic
_space_group_IT_number 15
_space_group_name_Hall '-C 2yc'
_space_group_name_H-M_alt 'C 1 2/c 1'
_symmetry_space_group_name_Hall '-C 2yc'
_symmetry_space_group_name_H-M 'C 1 2/c 1'
_atom_sites_solution_hydrogens mixed
_audit_creation_date 2013-02-13
_audit_creation_method
;
  Olex2 1.2
  (compiled 2012.12.05 svn.r2549, GUI svn.r4385)
;
_audit_update_record
;
2012-10-25 # Formatted by publCIF
;
_cell_angle_alpha 90
_cell_angle_beta 94.425(2)
_cell_angle_gamma 90
_cell_formula_units_Z 4
_cell_length_a 9.6023(4)
_cell_length_b 16.4735(6)
_cell_length_c 33.8442(14)
_cell_measurement_reflns_used 4330
_cell_measurement_temperature 115(2)
_cell_measurement_theta_max 24.4353
_cell_measurement_theta_min 2.4143
_cell_volume 5337.6(4)
_computing_cell_refinement 'SAINT V8.27B (Bruker AXS Inc., 2012)'
_computing_data_collection 'SAINT V8.27B (Bruker AXS Inc., 2012)'
_computing_data_reduction 'SAINT V8.27B (Bruker AXS Inc., 2012)'
_computing_molecular_graphics
;
O. V. Dolomanov, L. J. Bourhis, R. J. Gildea, J. A. K. Howard and H. Puschmann,
OLEX2: a complete structure solution, refinement and analysis program.
J. Appl. Cryst. (2009). 42, 339-341.
;
_computing_publication_material
;
O. V. Dolomanov, L. J. Bourhis, R. J. Gildea, J. A. K. Howard and H. Puschmann,
OLEX2: a complete structure solution, refinement and analysis program.
J. Appl. Cryst. (2009). 42, 339-341.
;
_computing_structure_refinement
;
SHELXL, G.M. Sheldrick, Acta Cryst.
(2008). A64, 112-122
;
_computing_structure_solution 'SHELXS-97, G.M. Sheldrick, Acta Cryst. (2008). A64, 112-122'
_diffrn_ambient_temperature 115
_diffrn_detector 'CCD Plate'
_diffrn_detector_area_resol_mean 9
_diffrn_detector_type 'CCD area detector'
_diffrn_measured_fraction_theta_full 0.998
_diffrn_measured_fraction_theta_max 0.995
_diffrn_measurement_device '\k-geometry diffractometer'
_diffrn_measurement_device_type 'Nonius Kappa Apex II'
_diffrn_measurement_method 'CCD rotation images, thick slices'
_diffrn_radiation_collimation '0.6 mm'
_diffrn_radiation_monochromator graphite
_diffrn_radiation_probe x-ray
_diffrn_radiation_type 'Mo K\a~1~'
_diffrn_radiation_wavelength 0.71073
_diffrn_radiation_xray_symbol K-L~3~
_diffrn_reflns_av_R_equivalents 0.0751
_diffrn_reflns_av_unetI/netI 0.0680
_diffrn_reflns_Laue_measured_fraction_full 0.998
_diffrn_reflns_Laue_measured_fraction_max 0.995
_diffrn_reflns_limit_h_max 12
_diffrn_reflns_limit_h_min -12
_diffrn_reflns_limit_k_max 21
_diffrn_reflns_limit_k_min -21
_diffrn_reflns_limit_l_max 44
_diffrn_reflns_limit_l_min -42
_diffrn_reflns_number 31174
_diffrn_reflns_point_group_measured_fraction_full 0.998
_diffrn_reflns_point_group_measured_fraction_max 0.995
_diffrn_reflns_theta_full 25.242
_diffrn_reflns_theta_max 27.574
_diffrn_reflns_theta_min 2.545
_diffrn_source 'x-ray tube'
_diffrn_source_target Mo
_diffrn_source_type 'Siemens KFF Mo 2K-180'
_exptl_absorpt_coefficient_mu 0.878
_exptl_absorpt_correction_T_max 0.74
_exptl_absorpt_correction_T_min 0.66
_exptl_absorpt_correction_type multi-scan
_exptl_absorpt_process_details SADABS
_exptl_crystal_colour 'clear light blue'
_exptl_crystal_colour_lustre clear
_exptl_crystal_colour_modifier light
_exptl_crystal_colour_primary blue
_exptl_crystal_density_diffrn 1.511
_exptl_crystal_description prism
_exptl_crystal_F_000 2560
_exptl_crystal_size_max 0.1
_exptl_crystal_size_mid 0.07
_exptl_crystal_size_min 0.05
_refine_diff_density_max 0.513
_refine_diff_density_min -0.439
_refine_diff_density_rms 0.078
_refine_ls_extinction_method none
_refine_ls_goodness_of_fit_ref 1.004
_refine_ls_hydrogen_treatment mixed
_refine_ls_matrix_type full
_refine_ls_number_constraints 0
_refine_ls_number_parameters 377
_refine_ls_number_reflns 6164
_refine_ls_number_restraints 2
_refine_ls_restrained_S_all 1.004
_refine_ls_R_factor_all 0.0789
_refine_ls_R_factor_gt 0.0425
_refine_ls_shift/su_max 0.001
_refine_ls_shift/su_mean 0.000
_refine_ls_structure_factor_coef Fsqd
_refine_ls_weighting_details
;
 w=1/[\s^2^(Fo^2^)+(0.0342P)^2^+5.7136P]
 where P=(Fo^2^+2Fc^2^)/3
;
_refine_ls_weighting_scheme calc
_refine_ls_wR_factor_gt 0.0779
_refine_ls_wR_factor_ref 0.0876
_reflns_Friedel_coverage 0.000
_reflns_number_gt 4316
_reflns_number_total 6164
_reflns_threshold_expression 'I > 2\s(I)'
_cod_data_source_file ic400015v_si_003.cif
_cod_data_source_block 13fd1102
_cod_database_code 4334643
_olex2_refinement_description
;
1. Fixed Uiso
 At 1.2 times of:
  {H9A,H9B} of C9, {H6A,H6B} of C6, H17 of C17, {H4A,H4B} of C4, {H8A,H8B} of
  C8, {H24A,H24B} of C24, {H11A,H11B} of C11, H14 of C14, H20 of C20, {H3A,H3B}
  of C3, {H22A,H22B} of C22, {H7A,H7B} of C7, {H1A,H1B} of C1, H1AA of C1A,
  H1BA of C1B, H19 of C19, {H2A,H2B} of C2, {H12A,H12B} of C12, H18 of C18, H13
  of C13
 At 1.5 times of:
  {H8C,H8D} of O8, {H9C,H9D} of O9, {H7C,H7D} of O7, {H6C,H6BB,H6AA} of O6
2. Restrained distances
 O6-H6C
 0.87 with sigma of 0.02
 H7E-O7
 0.87 with sigma of 0.02
3. others
 Fixed Sof: H6C(0.5) H6BB(0.5) H7C(0.5) O8(0.5) H8C(0.5) H8D(0.5) H7E(0.5)
4.a Free rotating group:
 O6(H6C,H6BB,H6AA), O7(H7C,H7D), O8(H8C,H8D), O9(H9C,H9D)
4.b Secondary CH2 refined with riding coordinates:
 C1(H1A,H1B), C2(H2A,H2B), C3(H3A,H3B), C4(H4A,H4B), C6(H6A,H6B), C7(H7A,H7B),
 C8(H8A,H8B), C9(H9A,H9B), C11(H11A,H11B), C12(H12A,H12B), C22(H22A,H22B),
 C24(H24A,H24B)
4.c Aromatic/amide H refined with riding coordinates:
 C1A(H1AA), C1B(H1BA), C13(H13), C14(H14), C17(H17), C18(H18), C19(H19),
 C20(H20)
;
_shelx_estimated_absorpt_t_max 0.957
_shelx_estimated_absorpt_t_min 0.917
_shelx_space_group_comment
;
The symmetry employed for this shelxl refinement is uniquely defined
by the following loop, which should always be used as a source of
symmetry information in preference to the above space-group names.
They are only intended as comments.
;
_shelxl_version_number 2012-9

loop_
_space_group_symop_operation_xyz
'x, y, z'
'-x, y, -z+1/2'
'x+1/2, y+1/2, z'
'-x+1/2, y+1/2, -z+1/2'
'-x, -y, -z'
'x, -y, z-1/2'
'-x+1/2, -y+1/2, -z'
'x+1/2, -y+1/2, z-1/2'

loop_
_atom_site_label
_atom_site_type_symbol
_atom_site_fract_x
_atom_site_fract_y
_atom_site_fract_z
_atom_site_U_iso_or_equiv
_atom_site_adp_type
_atom_site_occupancy
_atom_site_site_symmetry_order
_atom_site_calc_flag
_atom_site_refinement_flags_posn
_atom_site_refinement_flags_adp
_atom_site_refinement_flags_occupancy
_atom_site_disorder_assembly
_atom_site_disorder_group
Cu1 Cu 0.17752(3) 0.46280(2) 0.39450(2) 0.01037(8) Uani 1 1 d . . . . .
O1 O -0.31621(19) 0.59691(11) 0.39775(5) 0.0240(4) Uani 1 1 d . . . . .
O2 O -0.23364(19) 0.55813(12) 0.45846(5) 0.0239(4) Uani 1 1 d . . . . .
O3 O 0.67917(18) 0.39745(11) 0.35460(5) 0.0179(4) Uani 1 1 d . . . . .
O4 O 0.64717(19) 0.34894(12) 0.41501(5) 0.0237(4) Uani 1 1 d . . . . .
O5 O 0.1679(2) 0.48999(10) 0.33259(5) 0.0193(4) Uani 1 1 d . . . . .
O6 O 0.6262(2) 0.29420(13) 0.49046(5) 0.0301(5) Uani 1 1 d DG . . . .
H6C H 0.5512 0.2836 0.5009 0.045 Uiso 0.5 1 d DG U P A 2
H6BB H 0.6840 0.2536 0.4936 0.045 Uiso 0.5 1 d G U P B 1
H6AA H 0.6359 0.3173 0.4677 0.045 Uiso 1 1 d G U . . .
O7 O 0.6401(2) 0.70542(13) 0.48037(6) 0.0272(5) Uani 1 1 d DG . . . .
H7C H 0.5658 0.6930 0.4923 0.041 Uiso 0.5 1 d G U P . .
H7D H 0.6803 0.6612 0.4730 0.041 Uiso 1 1 d G U . . .
O8 O 0.5507(6) 0.3817(2) 0.74211(16) 0.0476(15) Uani 0.5 1 d G . P C -1
H8C H 0.5017 0.4037 0.7222 0.071 Uiso 0.5 1 d G U P C -1
H8D H 0.5422 0.4106 0.7634 0.071 Uiso 0.5 1 d G U P C -1
O9 O 0.6189(2) 0.55005(13) 0.31894(6) 0.0365(5) Uani 1 1 d G . . . .
H9C H 0.6292 0.4986 0.3243 0.055 Uiso 1 1 d G U . . .
H9D H 0.6477 0.5785 0.3397 0.055 Uiso 1 1 d G U . . .
N1 N 0.3643(2) 0.41103(12) 0.40970(5) 0.0116(4) Uani 1 1 d . . . . .
N2 N 0.2633(2) 0.57088(13) 0.40854(6) 0.0152(5) Uani 1 1 d . . . . .
N3 N 0.0951(2) 0.35308(12) 0.38434(5) 0.0110(4) Uani 1 1 d . . . . .
N4 N 0.0154(2) 0.49139(13) 0.42614(6) 0.0135(4) Uani 1 1 d . . . . .
C1 C 0.0785(3) 0.55341(16) 0.45458(7) 0.0183(6) Uani 1 1 d . . . . .
H1A H 0.1418 0.5266 0.4751 0.022 Uiso 1 1 calc R U . . .
H1B H 0.0040 0.5815 0.4679 0.022 Uiso 1 1 calc R U . . .
C1A C -0.0085(3) 0.71567(18) 0.31029(8) 0.0283(7) Uani 1 1 d . . . . .
H1AA H -0.0467 0.7681 0.3050 0.034 Uiso 1 1 calc R U . . .
C1B C 0.1098(3) 0.70707(17) 0.33600(8) 0.0240(6) Uani 1 1 d . . . . .
H1BA H 0.1506 0.7538 0.3486 0.029 Uiso 1 1 calc R U . . .
C2 C 0.1594(3) 0.61414(16) 0.43167(8) 0.0183(6) Uani 1 1 d . . . . .
H2A H 0.0940 0.6453 0.4134 0.022 Uiso 1 1 calc R U . . .
H2B H 0.2084 0.6528 0.4503 0.022 Uiso 1 1 calc R U . . .
C3 C 0.3978(3) 0.55286(16) 0.43320(8) 0.0193(6) Uani 1 1 d . . . . .
H3A H 0.4010 0.5856 0.4578 0.023 Uiso 1 1 calc R U . . .
H3B H 0.4777 0.5694 0.4182 0.023 Uiso 1 1 calc R U . . .
C4 C 0.4133(3) 0.46310(16) 0.44417(7) 0.0174(5) Uani 1 1 d . . . . .
H4A H 0.5125 0.4509 0.4522 0.021 Uiso 1 1 calc R U . . .
H4B H 0.3578 0.4510 0.4669 0.021 Uiso 1 1 calc R U . . .
C5 C -0.2291(3) 0.56306(16) 0.42171(8) 0.0179(6) Uani 1 1 d . . . . .
C6 C 0.2146(2) 0.29450(15) 0.39057(7) 0.0134(5) Uani 1 1 d . . . . .
H6A H 0.2560 0.2851 0.3651 0.016 Uiso 1 1 calc R U . . .
H6B H 0.1796 0.2419 0.3999 0.016 Uiso 1 1 calc R U . . .
C7 C -0.0146(3) 0.34324(15) 0.41367(7) 0.0152(5) Uani 1 1 d . . . . .
H7A H -0.0005 0.2905 0.4274 0.018 Uiso 1 1 calc R U . . .
H7B H -0.1081 0.3423 0.3991 0.018 Uiso 1 1 calc R U . . .
C8 C -0.0101(3) 0.41161(16) 0.44465(7) 0.0176(6) Uani 1 1 d . . . . .
H8A H -0.0999 0.4133 0.4572 0.021 Uiso 1 1 calc R U . . .
H8B H 0.0651 0.4004 0.4656 0.021 Uiso 1 1 calc R U . . .
C9 C 0.2949(3) 0.62071(16) 0.37299(8) 0.0196(6) Uani 1 1 d . . . . .
H9A H 0.3290 0.6748 0.3821 0.024 Uiso 1 1 calc R U . . .
H9B H 0.3705 0.5940 0.3595 0.024 Uiso 1 1 calc R U . . .
C10 C 0.1699(3) 0.63148(15) 0.34372(7) 0.0164(6) Uani 1 1 d . . . . .
C11 C 0.3257(3) 0.32681(15) 0.42070(7) 0.0148(5) Uani 1 1 d . . . . .
H11A H 0.2900 0.3268 0.4474 0.018 Uiso 1 1 calc R U . . .
H11B H 0.4093 0.2914 0.4215 0.018 Uiso 1 1 calc R U . . .
C12 C -0.1067(2) 0.52388(15) 0.40150(7) 0.0155(5) Uani 1 1 d . . . . .
H12A H -0.1458 0.4788 0.3848 0.019 Uiso 1 1 calc R U . . .
H12B H -0.0713 0.5649 0.3834 0.019 Uiso 1 1 calc R U . . .
C13 C -0.0711(3) 0.64847(18) 0.29228(8) 0.0257(7) Uani 1 1 d . . . . .
H13 H -0.1546 0.6544 0.2755 0.031 Uiso 1 1 calc R U . . .
C14 C -0.0123(3) 0.57254(17) 0.29863(7) 0.0199(6) Uani 1 1 d . . . . .
H14 H -0.0541 0.5259 0.2862 0.024 Uiso 1 1 calc R U . . .
C15 C 0.1083(3) 0.56589(15) 0.32339(7) 0.0155(6) Uani 1 1 d . . . . .
C16 C 0.1755(3) 0.43024(15) 0.30298(7) 0.0147(5) Uani 1 1 d . . . . .
C17 C 0.2512(3) 0.44635(16) 0.27083(7) 0.0212(6) Uani 1 1 d . . . . .
H17 H 0.2916 0.4983 0.2674 0.025 Uiso 1 1 calc R U . . .
C18 C 0.2667(3) 0.38449(18) 0.24363(7) 0.0239(7) Uani 1 1 d . . . . .
H18 H 0.3167 0.3941 0.2209 0.029 Uiso 1 1 calc R U . . .
C19 C 0.2094(3) 0.30916(17) 0.24958(7) 0.0213(6) Uani 1 1 d . . . . .
H19 H 0.2209 0.2668 0.2310 0.026 Uiso 1 1 calc R U . . .
C20 C 0.1354(3) 0.29480(16) 0.28236(7) 0.0168(6) Uani 1 1 d . . . . .
H20 H 0.0973 0.2424 0.2862 0.020 Uiso 1 1 calc R U . . .
C21 C 0.1158(3) 0.35594(15) 0.30987(7) 0.0127(5) Uani 1 1 d . . . . .
C22 C 0.0242(2) 0.34231(15) 0.34340(7) 0.0130(5) Uani 1 1 d . . . . .
H22A H -0.0140 0.2865 0.3412 0.016 Uiso 1 1 calc R U . . .
H22B H -0.0557 0.3804 0.3402 0.016 Uiso 1 1 calc R U . . .
C24 C 0.4569(2) 0.41506(15) 0.37669(7) 0.0146(5) Uani 1 1 d . . . . .
H24A H 0.4609 0.4725 0.3682 0.018 Uiso 1 1 calc R U . . .
H24B H 0.4113 0.3841 0.3542 0.018 Uiso 1 1 calc R U . . .
C25 C 0.6071(3) 0.38440(15) 0.38347(7) 0.0152(5) Uani 1 1 d . . . . .
H7E H 0.692(7) 0.742(4) 0.492(2) 0.08(3) Uiso 0.5 1 d D . P . .

loop_
_atom_site_aniso_label
_atom_site_aniso_U_11
_atom_site_aniso_U_22
_atom_site_aniso_U_33
_atom_site_aniso_U_23
_atom_site_aniso_U_13
_atom_site_aniso_U_12
Cu1 0.00862(14) 0.01236(15) 0.01024(14) -0.00231(13) 0.00139(10) 0.00012(13)
O1 0.0211(10) 0.0187(10) 0.0328(11) 0.0007(9) 0.0051(9) 0.0049(9)
O2 0.0196(10) 0.0306(12) 0.0222(10) -0.0051(8) 0.0073(8) 0.0021(8)
O3 0.0170(9) 0.0182(10) 0.0193(9) -0.0034(8) 0.0068(8) -0.0012(7)
O4 0.0150(10) 0.0368(12) 0.0193(10) 0.0054(9) 0.0014(8) 0.0073(8)
O5 0.0389(12) 0.0087(9) 0.0097(9) -0.0007(7) -0.0016(8) 0.0040(8)
O6 0.0340(12) 0.0380(13) 0.0184(11) 0.0001(9) 0.0017(9) 0.0066(10)
O7 0.0384(13) 0.0252(12) 0.0187(11) 0.0005(9) 0.0077(9) 0.0073(10)
O8 0.074(4) 0.016(2) 0.049(4) 0.000(2) -0.022(3) 0.003(2)
O9 0.0485(14) 0.0301(13) 0.0302(12) 0.0044(10) -0.0016(10) -0.0065(11)
N1 0.0083(10) 0.0154(11) 0.0111(10) -0.0008(8) 0.0016(8) -0.0005(8)
N2 0.0120(11) 0.0158(11) 0.0178(11) -0.0064(9) 0.0019(9) -0.0008(9)
N3 0.0096(10) 0.0138(11) 0.0096(10) 0.0003(8) 0.0013(8) 0.0016(8)
N4 0.0114(10) 0.0188(12) 0.0107(10) -0.0041(9) 0.0032(8) -0.0006(8)
C1 0.0132(12) 0.0266(16) 0.0152(13) -0.0117(11) 0.0022(10) 0.0013(11)
C1A 0.0397(18) 0.0194(16) 0.0271(16) 0.0056(13) 0.0108(14) 0.0161(13)
C1B 0.0330(17) 0.0132(14) 0.0269(15) -0.0030(12) 0.0107(13) 0.0009(12)
C2 0.0146(13) 0.0186(15) 0.0219(14) -0.0148(11) 0.0017(11) 0.0009(11)
C3 0.0122(13) 0.0249(16) 0.0202(14) -0.0094(11) -0.0017(11) -0.0012(11)
C4 0.0121(12) 0.0267(15) 0.0130(12) -0.0059(12) -0.0016(10) -0.0002(12)
C5 0.0124(13) 0.0163(14) 0.0253(15) -0.0043(11) 0.0037(11) -0.0048(10)
C6 0.0108(12) 0.0126(13) 0.0169(13) 0.0013(10) 0.0024(10) 0.0022(9)
C7 0.0129(13) 0.0175(14) 0.0160(13) 0.0032(11) 0.0058(10) -0.0019(10)
C8 0.0154(13) 0.0261(16) 0.0122(12) 0.0016(11) 0.0061(10) 0.0010(11)
C9 0.0196(14) 0.0125(14) 0.0273(15) -0.0034(11) 0.0056(12) -0.0041(11)
C10 0.0191(14) 0.0120(14) 0.0194(13) 0.0002(11) 0.0092(11) 0.0004(10)
C11 0.0124(13) 0.0177(14) 0.0139(13) 0.0051(10) -0.0010(10) -0.0010(10)
C12 0.0128(12) 0.0168(14) 0.0170(13) -0.0038(11) 0.0007(10) 0.0028(10)
C13 0.0283(16) 0.0317(18) 0.0171(14) 0.0020(12) 0.0030(12) 0.0118(13)
C14 0.0278(15) 0.0202(15) 0.0123(13) -0.0007(11) 0.0052(11) 0.0005(12)
C15 0.0244(14) 0.0098(13) 0.0136(13) 0.0030(10) 0.0084(11) 0.0021(10)
C16 0.0199(13) 0.0143(13) 0.0092(12) -0.0034(10) -0.0031(10) 0.0068(11)
C17 0.0278(15) 0.0209(16) 0.0150(13) 0.0066(11) 0.0016(11) 0.0029(12)
C18 0.0272(16) 0.0348(18) 0.0097(13) 0.0009(12) 0.0015(11) 0.0136(13)
C19 0.0260(15) 0.0235(16) 0.0140(13) -0.0062(11) -0.0021(11) 0.0115(12)
C20 0.0165(13) 0.0172(14) 0.0159(13) -0.0033(11) -0.0036(11) 0.0040(11)
C21 0.0134(13) 0.0129(13) 0.0112(12) -0.0013(10) -0.0029(10) 0.0042(10)
C22 0.0112(12) 0.0127(13) 0.0144(12) -0.0044(10) -0.0043(10) -0.0003(10)
C24 0.0137(13) 0.0159(14) 0.0144(12) -0.0001(10) 0.0030(10) 0.0012(10)
C25 0.0125(13) 0.0140(13) 0.0193(13) -0.0055(11) 0.0035(11) -0.0005(10)

loop_
_atom_type_symbol
_atom_type_description
_atom_type_scat_dispersion_real
_atom_type_scat_dispersion_imag
_atom_type_scat_source
C C 0.0033 0.0016 'International Tables Vol C Tables 4.2.6.8 and 6.1.1.4'
H H 0.0000 0.0000 'International Tables Vol C Tables 4.2.6.8 and 6.1.1.4'
N N 0.0061 0.0033 'International Tables Vol C Tables 4.2.6.8 and 6.1.1.4'
O O 0.0106 0.0060 'International Tables Vol C Tables 4.2.6.8 and 6.1.1.4'
Cu Cu 0.3201 1.2651 'International Tables Vol C Tables 4.2.6.8 and 6.1.1.4'

loop_
_geom_angle_atom_site_label_1
_geom_angle_atom_site_label_2
_geom_angle_atom_site_label_3
_geom_angle
N1 Cu1 O5 108.01(7)
N2 Cu1 O5 91.85(8)
N2 Cu1 N1 88.53(8)
N2 Cu1 N4 89.22(8)
N3 Cu1 O5 91.96(7)
N3 Cu1 N1 89.66(8)
N3 Cu1 N2 176.12(8)
N3 Cu1 N4 89.46(8)
N4 Cu1 O5 119.71(8)
N4 Cu1 N1 132.27(8)
C15 O5 Cu1 113.04(14)
C15 O5 C16 120.51(18)
C16 O5 Cu1 123.33(14)
H6C O6 H6AA 127.9
H6BB O6 H6AA 109.4
H7C O7 H7D 109.4
H7C O7 H7E 114.9
H7D O7 H7E 117.4
H8C O8 H8D 109.4
H9C O9 H9D 109.3
C4 N1 Cu1 100.19(14)
C11 N1 Cu1 102.96(14)
C11 N1 C4 114.11(19)
C24 N1 Cu1 111.23(14)
C24 N1 C4 113.05(19)
C24 N1 C11 113.90(19)
C2 N2 Cu1 105.62(15)
C2 N2 C3 112.38(19)
C2 N2 C9 110.0(2)
C3 N2 Cu1 105.93(15)
C9 N2 Cu1 113.52(15)
C9 N2 C3 109.34(19)
C6 N3 Cu1 105.63(14)
C6 N3 C7 113.74(18)
C6 N3 C22 109.85(18)
C7 N3 Cu1 105.77(14)
C22 N3 Cu1 114.27(14)
C22 N3 C7 107.68(18)
C1 N4 Cu1 102.12(14)
C8 N4 Cu1 100.18(14)
C8 N4 C1 113.84(19)
C8 N4 C12 114.0(2)
C12 N4 Cu1 113.28(14)
C12 N4 C1 112.18(19)
N4 C1 H1A 110.0
N4 C1 H1B 110.0
N4 C1 C2 108.61(19)
H1A C1 H1B 108.3
C2 C1 H1A 110.0
C2 C1 H1B 110.0
C1B C1A H1AA 119.8
C13 C1A H1AA 119.8
C13 C1A C1B 120.3(3)
C1A C1B H1BA 119.4
C1A C1B C10 121.3(3)
C10 C1B H1BA 119.4
N2 C2 C1 110.0(2)
N2 C2 H2A 109.7
N2 C2 H2B 109.7
C1 C2 H2A 109.7
C1 C2 H2B 109.7
H2A C2 H2B 108.2
N2 C3 H3A 109.0
N2 C3 H3B 109.0
N2 C3 C4 112.8(2)
H3A C3 H3B 107.8
C4 C3 H3A 109.0
C4 C3 H3B 109.0
N1 C4 C3 110.27(19)
N1 C4 H4A 109.6
N1 C4 H4B 109.6
C3 C4 H4A 109.6
C3 C4 H4B 109.6
H4A C4 H4B 108.1
O1 C5 C12 113.1(2)
O2 C5 O1 126.9(2)
O2 C5 C12 120.0(2)
N3 C6 H6A 109.4
N3 C6 H6B 109.4
N3 C6 C11 111.1(2)
H6A C6 H6B 108.0
C11 C6 H6A 109.4
C11 C6 H6B 109.4
N3 C7 H7A 109.1
N3 C7 H7B 109.1
N3 C7 C8 112.66(19)
H7A C7 H7B 107.8
C8 C7 H7A 109.1
C8 C7 H7B 109.1
N4 C8 C7 110.97(19)
N4 C8 H8A 109.4
N4 C8 H8B 109.4
C7 C8 H8A 109.4
C7 C8 H8B 109.4
H8A C8 H8B 108.0
N2 C9 H9A 109.0
N2 C9 H9B 109.0
H9A C9 H9B 107.8
C10 C9 N2 113.0(2)
C10 C9 H9A 109.0
C10 C9 H9B 109.0
C1B C10 C9 121.8(2)
C15 C10 C1B 116.7(2)
C15 C10 C9 121.4(2)
N1 C11 C6 109.54(19)
N1 C11 H11A 109.8
N1 C11 H11B 109.8
C6 C11 H11A 109.8
C6 C11 H11B 109.8
H11A C11 H11B 108.2
N4 C12 C5 119.7(2)
N4 C12 H12A 107.4
N4 C12 H12B 107.4
C5 C12 H12A 107.4
C5 C12 H12B 107.4
H12A C12 H12B 106.9
C1A C13 H13 120.0
C1A C13 C14 119.9(3)
C14 C13 H13 120.0
C13 C14 H14 120.7
C15 C14 C13 118.7(3)
C15 C14 H14 120.7
C10 C15 O5 115.7(2)
C14 C15 O5 121.0(2)
C14 C15 C10 123.0(2)
C17 C16 O5 119.0(2)
C21 C16 O5 117.0(2)
C21 C16 C17 123.7(2)
C16 C17 H17 120.9
C16 C17 C18 118.1(3)
C18 C17 H17 120.9
C17 C18 H18 120.0
C19 C18 C17 120.0(3)
C19 C18 H18 120.0
C18 C19 H19 119.8
C18 C19 C20 120.4(2)
C20 C19 H19 119.8
C19 C20 H20 119.5
C19 C20 C21 121.1(3)
C21 C20 H20 119.5
C16 C21 C20 116.7(2)
C16 C21 C22 122.3(2)
C20 C21 C22 120.8(2)
N3 C22 H22A 108.5
N3 C22 H22B 108.5
C21 C22 N3 115.28(19)
C21 C22 H22A 108.5
C21 C22 H22B 108.5
H22A C22 H22B 107.5
N1 C24 H24A 107.5
N1 C24 H24B 107.5
N1 C24 C25 119.1(2)
H24A C24 H24B 107.0
C25 C24 H24A 107.5
C25 C24 H24B 107.5
O3 C25 C24 113.3(2)
O4 C25 O3 126.2(2)
O4 C25 C24 120.4(2)

loop_
_geom_bond_atom_site_label_1
_geom_bond_atom_site_label_2
_geom_bond_distance
Cu1 O5 2.1374(16)
Cu1 N1 2.016(2)
Cu1 N2 2.003(2)
Cu1 N3 1.993(2)
Cu1 N4 2.013(2)
O1 C5 1.251(3)
O2 C5 1.250(3)
O3 C25 1.259(3)
O4 C25 1.251(3)
O5 C15 1.400(3)
O5 C16 1.411(3)
O6 H6C 0.8443
O6 H6BB 0.8702
O6 H6AA 0.8707
O7 H7C 0.8702
O7 H7D 0.8702
O7 H7E 0.86(2)
O8 H8C 0.8690
O8 H8D 0.8723
O9 H9C 0.8703
O9 H9D 0.8709
N1 C4 1.495(3)
N1 C11 1.491(3)
N1 C24 1.482(3)
N2 C2 1.495(3)
N2 C3 1.512(3)
N2 C9 1.507(3)
N3 C6 1.502(3)
N3 C7 1.511(3)
N3 C22 1.506(3)
N4 C1 1.499(3)
N4 C8 1.484(3)
N4 C12 1.485(3)
C1 H1A 0.9900
C1 H1B 0.9900
C1 C2 1.516(4)
C1A H1AA 0.9500
C1A C1B 1.384(4)
C1A C13 1.379(4)
C1B H1BA 0.9500
C1B C10 1.389(4)
C2 H2A 0.9900
C2 H2B 0.9900
C3 H3A 0.9900
C3 H3B 0.9900
C3 C4 1.529(4)
C4 H4A 0.9900
C4 H4B 0.9900
C5 C12 1.545(3)
C6 H6A 0.9900
C6 H6B 0.9900
C6 C11 1.515(3)
C7 H7A 0.9900
C7 H7B 0.9900
C7 C8 1.537(3)
C8 H8A 0.9900
C8 H8B 0.9900
C9 H9A 0.9900
C9 H9B 0.9900
C9 C10 1.507(4)
C10 C15 1.388(4)
C11 H11A 0.9900
C11 H11B 0.9900
C12 H12A 0.9900
C12 H12B 0.9900
C13 H13 0.9500
C13 C14 1.382(4)
C14 H14 0.9500
C14 C15 1.381(4)
C16 C17 1.381(3)
C16 C21 1.379(4)
C17 H17 0.9500
C17 C18 1.389(4)
C18 H18 0.9500
C18 C19 1.378(4)
C19 H19 0.9500
C19 C20 1.383(4)
C20 H20 0.9500
C20 C21 1.394(3)
C21 C22 1.505(3)
C22 H22A 0.9900
C22 H22B 0.9900
C24 H24A 0.9900
C24 H24B 0.9900
C24 C25 1.529(3)

loop_
_geom_hbond_atom_site_label_D
_geom_hbond_atom_site_label_H
_geom_hbond_atom_site_label_A
_geom_hbond_distance_DH
_geom_hbond_distance_HA
_geom_hbond_distance_DA
_geom_hbond_angle_DHA
_geom_hbond_site_symmetry_A
O6 H6C O7 0.84 2.00 2.811(3) 161.6 5_666
O6 H6AA O4 0.87 1.87 2.730(3) 169.8 .
O7 H7C O6 0.87 1.99 2.811(3) 157.3 5_666
O7 H7D O2 0.87 1.97 2.837(3) 177.1 1_655
O9 H9C O3 0.87 2.00 2.829(3) 159.9 .
O9 H9D O1 0.87 1.99 2.800(3) 153.8 1_655
